data_2009028
loop_
_publ_author_name
'Gzella, Andrzej'

_publ_section_title
;
 Triterpenoide. XVI. 2-Formylderivate des Oleanons\"aure-methylesters
 und <i>Allo</i>-betulons
;
_journal_issue 10
_journal_name_full 'Acta Crystallographica Section C'
_journal_page_first 1730
_journal_page_last 1733
_journal_paper_doi 10.1107/S0108270199007714
_journal_volume 55
_journal_year 1999
_chemical_formula_moiety 'C31 H48 O3'
_chemical_formula_sum 'C31 H48 O3'
_chemical_formula_weight 468.69
_chemical_name_systematic
;
2-Formyl-19\b,28-epoxy-3-hydroxy-18H\a-olean-2-ene
;
_space_group_IT_number 4
_symmetry_cell_setting monoclinic
_symmetry_space_group_name_Hall 'P 2yb'
_symmetry_space_group_name_H-M 'P 1 21 1'
_audit_creation_method SHELXL-97
_cell_angle_alpha 90.000(7)
_cell_angle_beta 95.000(9)
_cell_angle_gamma 90.000(9)
_cell_formula_units_Z 2
_cell_length_a 6.6351(8)
_cell_length_b 12.7178(10)
_cell_length_c 15.6807(14)
_cell_measurement_reflns_used 41
_cell_measurement_temperature 293(2)
_cell_measurement_theta_max 30.0
_cell_measurement_theta_min 14.7
_cell_volume 1318.2(2)
_computing_cell_refinement 'Kuma KM-4 Software'
_computing_data_collection 'Kuma KM-4 Software (Kuma Diffraction, 1991)'
_computing_data_reduction 'Kuma KM-4 Software'
_computing_molecular_graphics 'ORTEPII (Johnson, 1976)'
_computing_publication_material SHELXL97
_computing_structure_refinement 'SHELXL97 (Sheldrick, 1997)'
_computing_structure_solution 'SHELXS97 (Sheldrick, 1990)'
_diffrn_ambient_temperature 293(2)
_diffrn_measured_fraction_theta_full 0.962
_diffrn_measured_fraction_theta_max 0.962
_diffrn_measurement_device_type 'Kuma Diffraction KM-4 diffractometer'
_diffrn_measurement_method \w--2\q
_diffrn_radiation_monochromator graphite
_diffrn_radiation_source 'fine-focus sealed tube'
_diffrn_radiation_type CuK\a
_diffrn_radiation_wavelength 1.54178
_diffrn_reflns_av_R_equivalents 0.0240
_diffrn_reflns_av_sigmaI/netI 0.0224
_diffrn_reflns_limit_h_max 7
_diffrn_reflns_limit_h_min -8
_diffrn_reflns_limit_k_max 15
_diffrn_reflns_limit_k_min -15
_diffrn_reflns_limit_l_max 19
_diffrn_reflns_limit_l_min 0
_diffrn_reflns_number 5181
_diffrn_reflns_theta_full 70.13
_diffrn_reflns_theta_max 70.13
_diffrn_reflns_theta_min 2.83
_diffrn_standards_decay_% 4.4
_diffrn_standards_interval_count 100
_diffrn_standards_number 2
_exptl_absorpt_coefficient_mu 0.566
_exptl_absorpt_correction_T_max 0.956
_exptl_absorpt_correction_T_min 0.846
_exptl_absorpt_correction_type psi-scan
_exptl_absorpt_process_details '(North et al., 1968)'
_exptl_crystal_colour colourless
_exptl_crystal_density_diffrn 1.181
_exptl_crystal_density_method 'nicht gemessen'
_exptl_crystal_description Nadel
_exptl_crystal_F_000 516
_exptl_crystal_size_max 0.50
_exptl_crystal_size_mid 0.28
_exptl_crystal_size_min 0.08
_refine_diff_density_max 0.160
_refine_diff_density_min -0.182
_refine_ls_abs_structure_details 'Flack H D (1983), Acta Cryst. A39, 876-881'
_refine_ls_abs_structure_Flack 0.1(2)
_refine_ls_extinction_method none
_refine_ls_goodness_of_fit_ref 1.049
_refine_ls_hydrogen_treatment mixed
_refine_ls_matrix_type full
_refine_ls_number_parameters 322
_refine_ls_number_reflns 4783
_refine_ls_number_restraints 1
_refine_ls_restrained_S_all 1.049
_refine_ls_R_factor_all 0.0530
_refine_ls_R_factor_gt 0.0368
_refine_ls_shift/su_max 0.001
_refine_ls_shift/su_mean 0.000
_refine_ls_structure_factor_coef Fsqd
_refine_ls_weighting_details 'w = 1/[\s^2^(Fo^2^)+(0.0815P)^2^+0.0122P] where P=(Fo^2^+2Fc^2^)/3'
_refine_ls_weighting_scheme calc
_refine_ls_wR_factor_ref 0.1097
_reflns_number_gt 4018
_reflns_number_total 4783
_reflns_threshold_expression I>2\s(I)
_cod_data_source_file jz1350.cif
_cod_data_source_block 2b
_cod_depositor_comments
;
The following automatic conversions were performed:
'_symmetry_cell_setting' value 'Monoclinic' changed to 'monoclinic'
according to '/home/saulius/struct/CIF-dictionaries/cif_core.dic'
dictionary named 'cif_core.dic' version 2.4.1 from 2010-06-29.

Automatic conversion script
Id: cif_fix_enum 1527 2010-12-29 10:47:43Z saulius 

The following automatic conversions were performed:

'_symmetry_cell_setting' value 'Monoclinic' changed to 'monoclinic'
according to /home/saulius/struct/CIF-dictionaries/cif_core.dic
dictionary named 'cif_core.dic' version 2.4.1 from 2010-06-29.

Automatic conversion script
Id: cif_fix_values 1715 2011-07-08 13:25:40Z adriana 

The following automatic conversions were performed:

'_refine_ls_weighting_scheme' value 'calc w =
1/[\s^2^(Fo^2^)+(0.0815P)^2^+0.0122P] where P=(Fo^2^+2Fc^2^)/3' was
changed to 'calc'. New tag '_refine_ls_weighting_details' was
created. The value of the new tag was set to 'w =
1/[\s^2^(Fo^2^)+(0.0815P)^2^+0.0122P] where P=(Fo^2^+2Fc^2^)/3'.

Automatic conversion script
Id: cif_fix_values 3143 2015-03-26 13:38:13Z robertas 
;
_cod_original_sg_symbol_H-M 'P 21'
_cod_database_code 2009028

loop_
_symmetry_equiv_pos_as_xyz
'x, y, z'
'-x, y+1/2, -z'

loop_
_atom_site_label
_atom_site_fract_x
_atom_site_fract_y
_atom_site_fract_z
_atom_site_U_iso_or_equiv
_atom_site_adp_type
_atom_site_calc_flag
_atom_site_refinement_flags
_atom_site_occupancy
_atom_site_disorder_assembly
_atom_site_disorder_group
_atom_site_type_symbol
O1 .9275(2) .17668(14) 1.51182(10) .0733(4) Uani d . 1 . . O
O2 .7278(3) .33262(17) 1.55275(9) .0869(5) Uani d . 1 . . O
H2A .836(5) .266(3) 1.549(2) .112(10) Uiso d . 1 . . H
O3 -.0528(2) .34512(12) .87236(8) .0600(4) Uani d . 1 . . O
C1 .6377(3) .28109(13) 1.31804(10) .0428(3) Uani d . 1 . . C
H1A .6162 .2108 1.2950 .051 Uiso calc . 1 . . H
H1B .7399 .3146 1.2867 .051 Uiso calc . 1 . . H
C2 .7165(3) .27265(14) 1.41090(10) .0462(4) Uani d . 1 . . C
C3 .6600(3) .34253(18) 1.47151(11) .0572(4) Uani d . 1 . . C
C4 .5217(4) .43458(17) 1.45272(11) .0615(5) Uani d . 1 . . C
C5 .4720(3) .44721(14) 1.35437(11) .0473(4) Uani d . 1 . . C
H5A .5934 .4789 1.3339 .057 Uiso calc . 1 . . H
C6 .3041(4) .52608(17) 1.33153(12) .0643(5) Uani d . 1 . . C
H6A .3279 .5891 1.3658 .077 Uiso calc . 1 . . H
H6B .1754 .4964 1.3442 .077 Uiso calc . 1 . . H
C7 .2963(3) .55413(14) 1.23696(12) .0584(5) Uani d . 1 . . C
H7A .4245 .5853 1.2253 .070 Uiso calc . 1 . . H
H7B .1917 .6065 1.2242 .070 Uiso calc . 1 . . H
C8 .2539(2) .45942(12) 1.17771(10) .0399(3) Uani d . 1 . . C
C9 .4121(2) .37261(11) 1.20533(9) .0348(3) Uani d . 1 . . C
H9A .5424 .4028 1.1931 .042 Uiso calc . 1 . . H
C10 .4401(2) .34329(12) 1.30297(9) .0376(3) Uani d . 1 . . C
C11 .3848(3) .27726(12) 1.14628(10) .0479(4) Uani d . 1 . . C
H11A .4891 .2259 1.1628 .057 Uiso calc . 1 . . H
H11B .2547 .2450 1.1530 .057 Uiso calc . 1 . . H
C12 .3963(3) .30693(12) 1.05255(10) .0482(4) Uani d . 1 . . C
H12A .5324 .3304 1.0444 .058 Uiso calc . 1 . . H
H12B .3684 .2452 1.0172 .058 Uiso calc . 1 . . H
C13 .2473(2) .39327(12) 1.02361(10) .0375(3) Uani d . 1 . . C
H13A .1117 .3661 1.0310 .045 Uiso calc . 1 . . H
C14 .2775(2) .49199(12) 1.08116(10) .0374(3) Uani d . 1 . . C
C15 .1185(3) .57516(14) 1.05050(12) .0515(4) Uani d . 1 . . C
H15A -.0149 .5488 1.0600 .062 Uiso calc . 1 . . H
H15B .1417 .6382 1.0847 .062 Uiso calc . 1 . . H
C16 .1224(3) .60382(14) .95612(13) .0549(4) Uani d . 1 . . C
H16A .0088 .6497 .9397 .066 Uiso calc . 1 . . H
H16B .2455 .6427 .9488 .066 Uiso calc . 1 . . H
C17 .1127(3) .50916(13) .89686(11) .0458(4) Uani d . 1 . . C
C18 .2534(2) .41848(12) .92770(10) .0387(3) Uani d . 1 . . C
H18A .3924 .4336 .9149 .046 Uiso calc . 1 . . H
C19 .1627(3) .33243(14) .86869(10) .0455(4) Uani d . 1 . . C
H19A .2053 .2632 .8910 .055 Uiso calc . 1 . . H
C20 .2173(3) .34427(15) .77534(10) .0491(4) Uani d . 1 . . C
C21 .1317(3) .45085(17) .74192(12) .0576(5) Uani d . 1 . . C
H21A .1946 .4693 .6904 .069 Uiso calc . 1 . . H
H21B -.0124 .4433 .7266 .069 Uiso calc . 1 . . H
C22 .1655(3) .53989(15) .80635(12) .0550(4) Uani d . 1 . . C
H22A .0833 .5996 .7866 .066 Uiso calc . 1 . . H
H22B .3062 .5614 .8091 .066 Uiso calc . 1 . . H
C23 .6361(6) .5340(2) 1.48603(17) .0974(10) Uani d . 1 . . C
H23A .5490 .5940 1.4777 .117 Uiso calc R 1 . . H
H23B .7536 .5438 1.4552 .117 Uiso calc R 1 . . H
H23C .6770 .5259 1.5459 .117 Uiso calc R 1 . . H
C24 .3350(5) .4208(2) 1.50363(14) .0852(8) Uani d . 1 . . C
H24A .2435 .4784 1.4915 .102 Uiso calc R 1 . . H
H24B .3770 .4194 1.5638 .102 Uiso calc R 1 . . H
H24C .2682 .3560 1.4873 .102 Uiso calc R 1 . . H
C25 .2706(3) .27412(16) 1.33302(12) .0552(4) Uani d . 1 . . C
H25A .1550 .3170 1.3417 .066 Uiso calc R 1 . . H
H25B .3170 .2403 1.3858 .066 Uiso calc R 1 . . H
H25C .2335 .2218 1.2904 .066 Uiso calc R 1 . . H
C26 .0367(3) .4219(2) 1.18717(13) .0636(5) Uani d . 1 . . C
H26A .0057 .3635 1.1496 .076 Uiso calc R 1 . . H
H26B -.0562 .4783 1.1726 .076 Uiso calc R 1 . . H
H26C .0249 .4007 1.2453 .076 Uiso calc R 1 . . H
C27 .4867(3) .54146(13) 1.07152(11) .0461(4) Uani d . 1 . . C
H27A .5904 .4974 1.0990 .055 Uiso calc R 1 . . H
H27B .4931 .6097 1.0977 .055 Uiso calc R 1 . . H
H27C .5068 .5480 1.0119 .055 Uiso calc R 1 . . H
C28 -.0907(3) .45287(18) .89080(14) .0606(5) Uani d . 1 . . C
H28A -.1524 .4589 .9444 .073 Uiso calc . 1 . . H
H28B -.1815 .4835 .8457 .073 Uiso calc . 1 . . H
C29 .4457(3) .3389(2) .77105(12) .0614(5) Uani d . 1 . . C
H29A .5051 .4052 .7884 .074 Uiso calc R 1 . . H
H29B .4748 .3235 .7135 .074 Uiso calc R 1 . . H
H29C .5009 .2845 .8086 .074 Uiso calc R 1 . . H
C30 .1193(4) .25595(19) .72135(13) .0703(6) Uani d . 1 . . C
H30A -.0234 .2548 .7275 .084 Uiso calc R 1 . . H
H30B .1780 .1900 .7401 .084 Uiso calc R 1 . . H
H30C .1413 .2672 .6623 .084 Uiso calc R 1 . . H
C31 .8512(3) .19112(17) 1.43709(12) .0550(4) Uani d . 1 . . C
H31A .897(3) .1392(18) 1.3946(15) .060(6) Uiso d . 1 . . H

loop_
_atom_site_aniso_label
_atom_site_aniso_U_11
_atom_site_aniso_U_22
_atom_site_aniso_U_33
_atom_site_aniso_U_12
_atom_site_aniso_U_13
_atom_site_aniso_U_23
O1 .0765(11) .0862(10) .0535(8) .0053(8) -.0144(7) .0133(7)
O2 .1172(14) .1027(13) .0374(7) .0195(12) -.0129(7) -.0085(8)
O3 .0481(7) .0712(9) .0593(8) -.0220(6) -.0037(6) .0084(6)
C1 .0461(9) .0485(8) .0340(7) .0040(7) .0043(6) .0008(6)
C2 .0470(9) .0537(9) .0377(8) -.0066(7) .0017(7) .0029(7)
C3 .0671(12) .0676(11) .0360(8) -.0047(9) -.0011(8) -.0031(8)
C4 .0825(14) .0634(11) .0386(9) .0066(10) .0062(9) -.0125(8)
C5 .0572(10) .0450(8) .0403(8) .0009(7) .0086(7) -.0059(7)
C6 .0846(15) .0615(11) .0479(10) .0237(10) .0119(10) -.0096(8)
C7 .0790(14) .0465(9) .0504(10) .0214(9) .0098(9) -.0047(7)
C8 .0360(8) .0426(8) .0420(8) .0067(6) .0078(6) .0035(6)
C9 .0344(7) .0351(7) .0354(7) .0001(5) .0055(6) .0005(5)
C10 .0373(8) .0421(7) .0340(7) -.0033(6) .0065(6) -.0005(6)
C11 .0690(12) .0359(7) .0366(8) .0057(7) -.0065(7) .0010(6)
C12 .0667(12) .0392(8) .0369(7) .0137(7) -.0045(7) -.0017(6)
C13 .0380(8) .0379(7) .0359(7) -.0004(6) -.0003(6) .0044(6)
C14 .0351(8) .0348(7) .0423(8) .0029(6) .0033(6) .0029(6)
C15 .0539(10) .0467(9) .0535(10) .0145(7) .0024(8) .0048(7)
C16 .0588(11) .0447(9) .0599(11) .0120(8) -.0022(8) .0134(8)
C17 .0414(9) .0482(9) .0463(8) .0021(7) -.0042(7) .0140(7)
C18 .0365(8) .0390(8) .0395(8) -.0023(6) -.0022(6) .0058(6)
C19 .0497(10) .0457(8) .0395(8) -.0104(7) -.0043(6) .0086(7)
C20 .0554(10) .0531(9) .0372(8) -.0104(8) -.0058(7) .0054(7)
C21 .0640(12) .0642(11) .0427(9) -.0064(9) -.0065(8) .0180(8)
C22 .0619(11) .0503(9) .0517(9) .0012(8) -.0011(8) .0184(8)
C23 .149(3) .0746(15) .0631(13) -.0042(17) -.0242(16) -.0244(12)
C24 .111(2) .1058(19) .0432(10) .0287(15) .0298(11) .0004(11)
C25 .0492(10) .0676(11) .0490(9) -.0151(8) .0052(8) .0134(8)
C26 .0359(9) .0963(15) .0598(11) .0053(9) .0108(8) .0201(10)
C27 .0476(9) .0437(8) .0470(8) -.0094(7) .0035(7) .0037(7)
C28 .0415(10) .0758(13) .0630(11) -.0009(9) -.0039(8) .0141(10)
C29 .0619(12) .0726(12) .0492(10) -.0026(10) .0027(8) -.0047(9)
C30 .0917(17) .0713(13) .0446(9) -.0268(12) -.0125(10) .0013(9)
C31 .0558(11) .0622(11) .0461(9) -.0010(9) -.0010(8) .0091(8)

loop_
_atom_type_symbol
_atom_type_description
_atom_type_scat_dispersion_real
_atom_type_scat_dispersion_imag
_atom_type_scat_source
C C 0.0181 0.0091 'International Tables Vol C Tables 4.2.6.8 and 6.1.1.4'
H H 0.0000 0.0000 'International Tables Vol C Tables 4.2.6.8 and 6.1.1.4'
O O 0.0492 0.0322 'International Tables Vol C Tables 4.2.6.8 and 6.1.1.4'

loop_
_geom_angle_atom_site_label_1
_geom_angle_atom_site_label_2
_geom_angle_atom_site_label_3
_geom_angle
_geom_angle_publ_flag
C3 O2 H2A 100.5(17) ?
C28 O3 C19 107.92(14) ?
C2 C1 C10 113.93(13) ?
C3 C2 C31 118.59(16) yes
C3 C2 C1 121.91(17) yes
C31 C2 C1 119.50(16) yes
O2 C3 C2 120.9(2) yes
O2 C3 C4 114.55(17) yes
C2 C3 C4 124.51(15) yes
C3 C4 C24 108.35(19) ?
C3 C4 C23 107.3(2) ?
C24 C4 C23 108.2(2) ?
C3 C4 C5 110.37(14) ?
C24 C4 C5 114.49(19) ?
C23 C4 C5 107.85(19) ?
C6 C5 C10 112.08(15) ?
C6 C5 C4 112.92(14) ?
C10 C5 C4 115.71(15) yes
C5 C6 C7 110.28(15) ?
C6 C7 C8 113.30(16) ?
C7 C8 C26 108.03(15) ?
C7 C8 C9 107.74(13) ?
C26 C8 C9 111.58(14) ?
C7 C8 C14 110.14(13) ?
C26 C8 C14 110.10(14) ?
C9 C8 C14 109.21(11) ?
C11 C9 C8 110.66(13) ?
C11 C9 C10 113.59(12) ?
C8 C9 C10 117.29(11) yes
C1 C10 C25 107.29(14) ?
C1 C10 C5 106.45(13) ?
C25 C10 C5 113.52(13) ?
C1 C10 C9 107.44(11) ?
C25 C10 C9 114.08(13) ?
C5 C10 C9 107.64(12) ?
C12 C11 C9 112.00(13) ?
C13 C12 C11 112.37(14) ?
C12 C13 C18 111.71(13) ?
C12 C13 C14 111.33(12) ?
C18 C13 C14 112.75(12) ?
C15 C14 C27 106.67(14) ?
C15 C14 C13 108.92(13) ?
C27 C14 C13 110.19(13) ?
C15 C14 C8 110.74(12) ?
C27 C14 C8 111.32(13) ?
C13 C14 C8 108.97(11) ?
C16 C15 C14 113.40(14) ?
C17 C16 C15 113.61(14) ?
C16 C17 C28 113.63(17) ?
C16 C17 C18 114.24(14) ?
C28 C17 C18 100.23(13) ?
C16 C17 C22 111.18(14) ?
C28 C17 C22 109.44(15) ?
C18 C17 C22 107.45(14) ?
C19 C18 C17 98.70(13) ?
C19 C18 C13 113.63(12) ?
C17 C18 C13 113.38(13) ?
O3 C19 C18 103.62(14) ?
O3 C19 C20 109.96(13) ?
C18 C19 C20 113.11(13) ?
C30 C20 C29 108.72(19) ?
C30 C20 C21 109.47(16) ?
C29 C20 C21 111.26(16) ?
C30 C20 C19 109.37(15) ?
C29 C20 C19 110.70(14) ?
C21 C20 C19 107.30(15) ?
C22 C21 C20 113.55(14) ?
C21 C22 C17 112.98(15) ?
O3 C28 C17 107.03(16) ?
O1 C31 C2 125.3(2) ?
O1 C31 H31A 113.9(13) ?
C2 C31 H31A 120.8(13) ?

loop_
_geom_bond_atom_site_label_1
_geom_bond_atom_site_label_2
_geom_bond_site_symmetry_2
_geom_bond_distance
_geom_bond_publ_flag
O1 C31 . 1.249(2) yes
O2 C3 . 1.320(2) yes
O2 H2A . 1.11(4) ?
O3 C28 . 1.427(3) yes
O3 C19 . 1.445(2) yes
C1 C2 . 1.507(2) ?
C1 C10 . 1.532(2) ?
C2 C3 . 1.377(3) yes
C2 C31 . 1.407(3) yes
C3 C4 . 1.501(3) ?
C4 C24 . 1.541(3) ?
C4 C23 . 1.542(3) ?
C4 C5 . 1.557(2) ?
C5 C6 . 1.518(3) ?
C5 C10 . 1.553(2) ?
C6 C7 . 1.522(3) ?
C7 C8 . 1.532(2) ?
C8 C26 . 1.537(2) ?
C8 C9 . 1.559(2) ?
C8 C14 . 1.590(2) ?
C9 C11 . 1.527(2) ?
C9 C10 . 1.5710(19) ?
C10 C25 . 1.534(2) ?
C11 C12 . 1.526(2) ?
C12 C13 . 1.520(2) ?
C13 C18 . 1.542(2) ?
C13 C14 . 1.549(2) ?
C14 C15 . 1.541(2) ?
C14 C27 . 1.543(2) ?
C15 C16 . 1.527(3) ?
C16 C17 . 1.519(3) ?
C17 C28 . 1.523(3) ?
C17 C18 . 1.535(2) ?
C17 C22 . 1.542(2) ?
C18 C19 . 1.523(2) ?
C19 C20 . 1.546(2) ?
C20 C30 . 1.518(3) ?
C20 C29 . 1.524(3) ?
C20 C21 . 1.544(3) ?
C21 C22 . 1.521(3) ?
C31 H31A . 1.00(2) ?

loop_
_geom_hbond_atom_site_label_D
_geom_hbond_atom_site_label_H
_geom_hbond_atom_site_label_A
_geom_hbond_distance_DH
_geom_hbond_distance_HA
_geom_hbond_distance_DA
_geom_hbond_angle_DHA
O2 H2A O1 1.11(4) 1.44(4) 2.500(3) 157(3)

loop_
_geom_torsion_atom_site_label_1
_geom_torsion_atom_site_label_2
_geom_torsion_atom_site_label_3
_geom_torsion_atom_site_label_4
_geom_torsion
C10 C1 C2 C3 -21.5(2)
C10 C1 C2 C31 158.36(16)
C31 C2 C3 O2 -1.0(3)
C1 C2 C3 O2 178.77(18)
C31 C2 C3 C4 178.49(19)
C1 C2 C3 C4 -1.7(3)
O2 C3 C4 C24 -60.9(3)
C2 C3 C4 C24 119.5(2)
O2 C3 C4 C23 55.7(3)
C2 C3 C4 C23 -123.9(2)
O2 C3 C4 C5 173.00(18)
C2 C3 C4 C5 -6.6(3)
C3 C4 C5 C6 169.69(18)
C24 C4 C5 C6 47.1(3)
C23 C4 C5 C6 -73.3(2)
C3 C4 C5 C10 38.7(2)
C24 C4 C5 C10 -83.9(2)
C23 C4 C5 C10 155.6(2)
C10 C5 C6 C7 -60.5(2)
C4 C5 C6 C7 166.69(17)
C5 C6 C7 C8 60.7(2)
C6 C7 C8 C26 67.3(2)
C6 C7 C8 C9 -53.34(19)
C6 C7 C8 C14 -172.38(15)
C7 C8 C9 C11 -177.47(14)
C26 C8 C9 C11 64.11(17)
C14 C8 C9 C11 -57.84(16)
C7 C8 C9 C10 50.01(17)
C26 C8 C9 C10 -68.41(18)
C14 C8 C9 C10 169.64(12)
C2 C1 C10 C25 -72.91(17)
C2 C1 C10 C5 48.94(17)
C2 C1 C10 C9 164.02(13)
C6 C5 C10 C1 168.67(14)
C4 C5 C10 C1 -59.90(18)
C6 C5 C10 C25 -73.53(19)
C4 C5 C10 C25 57.9(2)
C6 C5 C10 C9 53.72(18)
C4 C5 C10 C9 -174.85(14)
C11 C9 C10 C1 64.10(16)
C8 C9 C10 C1 -164.72(13)
C11 C9 C10 C25 -54.69(18)
C8 C9 C10 C25 76.50(18)
C11 C9 C10 C5 178.39(14)
C8 C9 C10 C5 -50.42(16)
C8 C9 C11 C12 55.92(18)
C10 C9 C11 C12 -169.71(14)
C9 C11 C12 C13 -54.7(2)
C11 C12 C13 C18 -177.18(14)
C11 C12 C13 C14 55.78(19)
C12 C13 C14 C15 -178.27(14)
C18 C13 C14 C15 55.26(16)
C12 C13 C14 C27 65.05(16)
C18 C13 C14 C27 -61.43(16)
C12 C13 C14 C8 -57.37(16)
C18 C13 C14 C8 176.16(12)
C7 C8 C14 C15 -63.80(18)
C26 C8 C14 C15 55.23(18)
C9 C8 C14 C15 178.07(13)
C7 C8 C14 C27 54.69(17)
C26 C8 C14 C27 173.71(15)
C9 C8 C14 C27 -63.44(16)
C7 C8 C14 C13 176.42(13)
C26 C8 C14 C13 -64.55(17)
C9 C8 C14 C13 58.29(15)
C27 C14 C15 C16 63.10(19)
C13 C14 C15 C16 -55.81(19)
C8 C14 C15 C16 -175.62(15)
C14 C15 C16 C17 51.7(2)
C15 C16 C17 C28 68.9(2)
C15 C16 C17 C18 -45.3(2)
C15 C16 C17 C22 -167.10(16)
C16 C17 C18 C19 165.55(14)
C28 C17 C18 C19 43.68(15)
C22 C17 C18 C19 -70.61(15)
C16 C17 C18 C13 45.02(19)
C28 C17 C18 C13 -76.85(17)
C22 C17 C18 C13 168.87(13)
C12 C13 C18 C19 71.24(17)
C14 C13 C18 C19 -162.49(13)
C12 C13 C18 C17 -177.10(14)
C14 C13 C18 C17 -50.83(17)
C28 O3 C19 C18 27.77(16)
C28 O3 C19 C20 -93.41(17)
C17 C18 C19 O3 -44.64(14)
C13 C18 C19 O3 75.69(15)
C17 C18 C19 C20 74.39(17)
C13 C18 C19 C20 -165.27(13)
O3 C19 C20 C30 -64.2(2)
C18 C19 C20 C30 -179.55(17)
O3 C19 C20 C29 175.99(16)
C18 C19 C20 C29 60.7(2)
O3 C19 C20 C21 54.41(18)
C18 C19 C20 C21 -60.89(19)
C30 C20 C21 C22 161.41(18)
C29 C20 C21 C22 -78.4(2)
C19 C20 C21 C22 42.8(2)
C20 C21 C22 C17 -46.1(2)
C16 C17 C22 C21 -172.64(16)
C28 C17 C22 C21 -46.3(2)
C18 C17 C22 C21 61.7(2)
C19 O3 C28 C17 1.19(19)
C16 C17 C28 O3 -151.35(14)
C18 C17 C28 O3 -29.05(18)
C22 C17 C28 O3 83.71(17)
C3 C2 C31 O1 -0.8(3)
C1 C2 C31 O1 179.40(19)

loop_
_cod_related_entry_id
_cod_related_entry_database
_cod_related_entry_code
1 ChemSpider 21182829
